data_7036415
loop_
_publ_author_name
'Klose, Annika'
'Kehr, Gerald'
'Daniliuc, Constantin G.'
'Erker, Gerhard'

_publ_section_title
;
 Phosphole formation by 1,1-carboboration - reactions of bis-alkynyl
 phosphanes with a frustrated P/B Lewis pair.
;
_journal_issue 5
_journal_name_full 'Dalton transactions (Cambridge, England : 2003)'
_journal_page_first 2023
_journal_page_last 2030
_journal_paper_doi 10.1039/c5dt03055b
_journal_volume 45
_journal_year 2016
_chemical_formula_sum 'C57 H47 B F10 P2'
_chemical_formula_weight 994.70
_chemical_name_systematic
; 
 ? 
;
_space_group_IT_number 2
_symmetry_cell_setting triclinic
_symmetry_space_group_name_Hall '-P 1'
_symmetry_space_group_name_H-M 'P -1'
_atom_sites_solution_hydrogens geom
_atom_sites_solution_primary direct
_atom_sites_solution_secondary difmap
_audit_creation_method SHELXL-97
_audit_update_record
;
2015-08-03 deposited with the CCDC.
2015-09-03 downloaded from the CCDC.
;
_cell_angle_alpha 103.336(2)
_cell_angle_beta 93.017(2)
_cell_angle_gamma 108.5940(10)
_cell_formula_units_Z 2
_cell_length_a 11.3490(2)
_cell_length_b 12.5217(3)
_cell_length_c 20.7425(4)
_cell_measurement_reflns_used 7055
_cell_measurement_temperature 223(2)
_cell_measurement_theta_max 28.28
_cell_measurement_theta_min 4.08
_cell_volume 2692.92(10)
_computing_cell_refinement 'Collect (Nonius B.V., 1998)'
_computing_data_collection 'Collect (Nonius B.V., 1998)'
_computing_data_reduction 'Denzo-SMN (Otwinowski & Minor, 1997)'
_computing_molecular_graphics 'XP (BrukerAXS, 2000)'
_computing_publication_material 'SHELXL-97 (Sheldrick, 1997)'
_computing_structure_refinement 'SHELXL-97 (Sheldrick, 1997)'
_computing_structure_solution 'SHELXS-97 (Sheldrick, 1990)'
_diffrn_ambient_temperature 223(2)
_diffrn_measured_fraction_theta_full 0.965
_diffrn_measured_fraction_theta_max 0.965
_diffrn_measurement_device_type 'Nonius KappaCCD APEXII'
_diffrn_measurement_method '\w and \f scans'
_diffrn_radiation_monochromator 'Montel mirror'
_diffrn_radiation_source 'rotating anode Nonius FR591'
_diffrn_radiation_type MoK\a
_diffrn_radiation_wavelength 0.71073
_diffrn_reflns_av_R_equivalents 0.048
_diffrn_reflns_av_sigmaI/netI 0.0522
_diffrn_reflns_limit_h_max 12
_diffrn_reflns_limit_h_min -13
_diffrn_reflns_limit_k_max 14
_diffrn_reflns_limit_k_min -13
_diffrn_reflns_limit_l_max 24
_diffrn_reflns_limit_l_min -24
_diffrn_reflns_number 26432
_diffrn_reflns_theta_full 25.00
_diffrn_reflns_theta_max 25.00
_diffrn_reflns_theta_min 4.09
_exptl_absorpt_coefficient_mu 0.151
_exptl_absorpt_correction_T_max 0.9822
_exptl_absorpt_correction_T_min 0.9734
_exptl_absorpt_correction_type multi-scan
_exptl_absorpt_process_details 'Denzo (Otwinowski, Borek, Majewski & Minor, 2003)'
_exptl_crystal_colour colourless
_exptl_crystal_density_diffrn 1.227
_exptl_crystal_density_method 'not measured'
_exptl_crystal_description prism
_exptl_crystal_F_000 1028
_exptl_crystal_size_max 0.18
_exptl_crystal_size_mid 0.14
_exptl_crystal_size_min 0.12
_refine_diff_density_max 0.378
_refine_diff_density_min -0.237
_refine_diff_density_rms 0.049
_refine_ls_extinction_method none
_refine_ls_goodness_of_fit_ref 1.071
_refine_ls_hydrogen_treatment constr
_refine_ls_matrix_type full
_refine_ls_number_parameters 640
_refine_ls_number_reflns 9162
_refine_ls_number_restraints 0
_refine_ls_restrained_S_all 1.071
_refine_ls_R_factor_all 0.0659
_refine_ls_R_factor_gt 0.0571
_refine_ls_shift/su_max 0.001
_refine_ls_shift/su_mean 0.000
_refine_ls_structure_factor_coef Fsqd
_refine_ls_weighting_details 'calc w=1/[\s^2^(Fo^2^)+(0.0707P)^2^+1.7605P] where P=(Fo^2^+2Fc^2^)/3'
_refine_ls_weighting_scheme calc
_refine_ls_wR_factor_gt 0.1536
_refine_ls_wR_factor_ref 0.1601
_reflns_number_gt 7876
_reflns_number_total 9162
_reflns_threshold_expression >2sigma(I)
_cod_data_source_file c5dt03055b2.cif
_cod_data_source_block erk7446
_cod_depositor_comments 'Adding full bibliography for 7036415--7036417.cif.'
_cod_original_sg_symbol_H-M P-1
_cod_database_code 7036415

loop_
_symmetry_equiv_pos_as_xyz
'x, y, z'
'-x, -y, -z'

loop_
_atom_site_label
_atom_site_type_symbol
_atom_site_fract_x
_atom_site_fract_y
_atom_site_fract_z
_atom_site_U_iso_or_equiv
_atom_site_adp_type
_atom_site_occupancy
_atom_site_symmetry_multiplicity
_atom_site_calc_flag
_atom_site_refinement_flags
P1 P 0.91608(5) 0.53730(5) 0.24539(3) 0.03168(16) Uani 1 1 d .
P2 P 0.50448(5) 0.49722(5) 0.24904(3) 0.03512(16) Uani 1 1 d .
B1 B 0.7261(2) 0.6887(2) 0.24574(13) 0.0330(5) Uani 1 1 d .
C1 C 0.9574(2) 0.6902(2) 0.24723(13) 0.0387(5) Uani 1 1 d .
H1A H 0.9693 0.7378 0.2933 0.046 Uiso 1 1 calc R
H1B H 1.0354 0.7164 0.2281 0.046 Uiso 1 1 calc R
C2 C 0.8478(2) 0.7020(2) 0.20536(12) 0.0379(5) Uani 1 1 d .
H2A H 0.8245 0.6416 0.1628 0.045 Uiso 1 1 calc R
H2B H 0.8746 0.7783 0.1954 0.045 Uiso 1 1 calc R
C3 C 0.6774(2) 0.55346(19) 0.25611(10) 0.0305(5) Uani 1 1 d .
C4 C 0.7493(2) 0.48464(19) 0.25605(10) 0.0311(5) Uani 1 1 d .
C5 C 0.4738(2) 0.6003(2) 0.31293(12) 0.0379(5) Uani 1 1 d .
C6 C 0.4463(2) 0.6703(2) 0.35352(13) 0.0399(5) Uani 1 1 d .
C11 C 0.9662(2) 0.4823(2) 0.16490(12) 0.0376(5) Uani 1 1 d .
C12 C 1.0980(2) 0.5163(2) 0.16396(13) 0.0451(6) Uani 1 1 d .
C13 C 1.1413(3) 0.4759(3) 0.10500(15) 0.0552(7) Uani 1 1 d .
H13 H 1.2285 0.4974 0.1044 0.066 Uiso 1 1 calc R
C14 C 1.0628(3) 0.4058(3) 0.04730(15) 0.0580(7) Uani 1 1 d .
C15 C 0.9359(3) 0.3783(3) 0.04876(14) 0.0541(7) Uani 1 1 d .
H15 H 0.8810 0.3328 0.0094 0.065 Uiso 1 1 calc R
C16 C 0.8849(2) 0.4148(2) 0.10595(12) 0.0424(6) Uani 1 1 d .
C17 C 1.1981(3) 0.5891(3) 0.22197(16) 0.0618(8) Uani 1 1 d .
H17A H 1.2151 0.5393 0.2480 0.093 Uiso 1 1 calc R
H17B H 1.1697 0.6470 0.2499 0.093 Uiso 1 1 calc R
H17C H 1.2741 0.6281 0.2054 0.093 Uiso 1 1 calc R
C18 C 1.1146(4) 0.3604(4) -0.01495(19) 0.0863(12) Uani 1 1 d .
H18A H 1.1975 0.4145 -0.0155 0.129 Uiso 1 1 calc R
H18B H 1.0594 0.3528 -0.0543 0.129 Uiso 1 1 calc R
H18C H 1.1204 0.2847 -0.0150 0.129 Uiso 1 1 calc R
C19 C 0.7446(3) 0.3758(3) 0.09778(14) 0.0558(7) Uani 1 1 d .
H19A H 0.7137 0.3844 0.0555 0.084 Uiso 1 1 calc R
H19B H 0.7181 0.4231 0.1341 0.084 Uiso 1 1 calc R
H19C H 0.7111 0.2945 0.0985 0.084 Uiso 1 1 calc R
C21 C 1.0020(2) 0.5001(2) 0.30917(11) 0.0337(5) Uani 1 1 d .
C22 C 1.0235(2) 0.3925(2) 0.29525(12) 0.0392(5) Uani 1 1 d .
C23 C 1.0905(2) 0.3685(2) 0.34501(13) 0.0463(6) Uani 1 1 d .
H23 H 1.1069 0.2979 0.3352 0.056 Uiso 1 1 calc R
C24 C 1.1341(2) 0.4437(3) 0.40834(13) 0.0498(7) Uani 1 1 d .
C25 C 1.1084(2) 0.5462(3) 0.42161(13) 0.0462(6) Uani 1 1 d .
H25 H 1.1360 0.5979 0.4645 0.055 Uiso 1 1 calc R
C26 C 1.0429(2) 0.5763(2) 0.37399(12) 0.0379(5) Uani 1 1 d .
C27 C 0.9753(3) 0.2964(2) 0.23118(14) 0.0486(6) Uani 1 1 d .
H27A H 1.0350 0.3094 0.1996 0.073 Uiso 1 1 calc R
H27B H 0.8953 0.2963 0.2122 0.073 Uiso 1 1 calc R
H27C H 0.9645 0.2217 0.2406 0.073 Uiso 1 1 calc R
C28 C 1.2015(4) 0.4122(4) 0.46151(17) 0.0744(10) Uani 1 1 d .
H28A H 1.2802 0.4750 0.4801 0.112 Uiso 1 1 calc R
H28B H 1.2181 0.3411 0.4420 0.112 Uiso 1 1 calc R
H28C H 1.1497 0.4001 0.4967 0.112 Uiso 1 1 calc R
C29 C 1.0153(3) 0.6881(3) 0.39778(13) 0.0530(7) Uani 1 1 d .
H29A H 1.0287 0.7122 0.4463 0.080 Uiso 1 1 calc R
H29B H 0.9288 0.6754 0.3818 0.080 Uiso 1 1 calc R
H29C H 1.0708 0.7485 0.3806 0.080 Uiso 1 1 calc R
C31 C 0.6142(2) 0.7114(2) 0.20104(12) 0.0363(5) Uani 1 1 d .
F32 F 0.62121(16) 0.56603(15) 0.10676(7) 0.0581(4) Uani 1 1 d .
C32 C 0.5742(2) 0.6501(2) 0.13428(13) 0.0443(6) Uani 1 1 d .
F33 F 0.4535(2) 0.6008(2) 0.02854(9) 0.0864(7) Uani 1 1 d .
C33 C 0.4864(3) 0.6654(3) 0.09259(14) 0.0559(7) Uani 1 1 d .
F34 F 0.3413(2) 0.7599(2) 0.07723(11) 0.0860(7) Uani 1 1 d .
C34 C 0.4295(3) 0.7451(3) 0.11693(15) 0.0558(7) Uani 1 1 d .
F35 F 0.40428(15) 0.88292(14) 0.20736(10) 0.0642(5) Uani 1 1 d .
C35 C 0.4624(2) 0.8071(2) 0.18178(15) 0.0466(6) Uani 1 1 d .
F36 F 0.57432(13) 0.85609(12) 0.28625(7) 0.0459(3) Uani 1 1 d .
C36 C 0.5517(2) 0.7902(2) 0.22226(12) 0.0380(5) Uani 1 1 d .
C41 C 0.7727(2) 0.7921(2) 0.31787(11) 0.0343(5) Uani 1 1 d .
F42 F 0.83787(16) 0.93846(13) 0.25868(8) 0.0549(4) Uani 1 1 d .
C42 C 0.8299(2) 0.9081(2) 0.31739(13) 0.0411(5) Uani 1 1 d .
F43 F 0.93181(16) 1.11025(13) 0.36887(10) 0.0660(5) Uani 1 1 d .
C43 C 0.8778(2) 1.0004(2) 0.37399(15) 0.0462(6) Uani 1 1 d .
F44 F 0.91484(16) 1.06769(15) 0.49153(8) 0.0637(5) Uani 1 1 d .
C44 C 0.8685(2) 0.9796(2) 0.43568(13) 0.0457(6) Uani 1 1 d .
F45 F 0.80121(16) 0.84622(15) 0.50033(7) 0.0582(4) Uani 1 1 d .
C45 C 0.8112(2) 0.8682(2) 0.43989(12) 0.0424(6) Uani 1 1 d .
F46 F 0.71787(13) 0.67046(12) 0.39228(7) 0.0418(3) Uani 1 1 d .
C46 C 0.7666(2) 0.7777(2) 0.38188(12) 0.0362(5) Uani 1 1 d .
C51 C 0.7085(2) 0.3658(2) 0.26888(13) 0.0374(5) Uani 1 1 d .
C52 C 0.7491(2) 0.3539(3) 0.33029(15) 0.0495(6) Uani 1 1 d .
H52 H 0.7980 0.4205 0.3638 0.059 Uiso 1 1 calc R
C53 C 0.7182(3) 0.2447(3) 0.3426(2) 0.0731(10) Uani 1 1 d .
H53 H 0.7484 0.2379 0.3840 0.088 Uiso 1 1 calc R
C54 C 0.6451(4) 0.1476(3) 0.2957(3) 0.0860(13) Uani 1 1 d .
H54 H 0.6254 0.0737 0.3043 0.103 Uiso 1 1 calc R
C55 C 0.5999(4) 0.1583(3) 0.2352(2) 0.0807(11) Uani 1 1 d .
H55 H 0.5473 0.0917 0.2029 0.097 Uiso 1 1 calc R
C56 C 0.6316(3) 0.2665(2) 0.22170(16) 0.0539(7) Uani 1 1 d .
H56 H 0.6008 0.2727 0.1803 0.065 Uiso 1 1 calc R
C61 C 0.4246(2) 0.3592(2) 0.27017(13) 0.0399(5) Uani 1 1 d .
C62 C 0.3417(3) 0.2706(2) 0.21714(15) 0.0546(7) Uani 1 1 d .
C63 C 0.2700(3) 0.1658(3) 0.22935(19) 0.0653(9) Uani 1 1 d .
H63 H 0.2152 0.1068 0.1938 0.078 Uiso 1 1 calc R
C64 C 0.2767(3) 0.1454(3) 0.29180(19) 0.0597(8) Uani 1 1 d .
C65 C 0.3571(3) 0.2337(2) 0.34350(16) 0.0517(7) Uani 1 1 d .
H65 H 0.3621 0.2212 0.3864 0.062 Uiso 1 1 calc R
C66 C 0.4307(2) 0.3399(2) 0.33447(13) 0.0425(6) Uani 1 1 d .
C67 C 0.3271(4) 0.2840(3) 0.14659(18) 0.0851(12) Uani 1 1 d .
H67A H 0.2682 0.2122 0.1176 0.128 Uiso 1 1 calc R
H67B H 0.4079 0.3005 0.1303 0.128 Uiso 1 1 calc R
H67C H 0.2960 0.3477 0.1467 0.128 Uiso 1 1 calc R
C68 C 0.1982(4) 0.0290(3) 0.3027(2) 0.0869(12) Uani 1 1 d .
H68A H 0.1263 -0.0083 0.2681 0.130 Uiso 1 1 calc R
H68B H 0.1695 0.0420 0.3462 0.130 Uiso 1 1 calc R
H68C H 0.2488 -0.0209 0.3009 0.130 Uiso 1 1 calc R
C69 C 0.5140(3) 0.4298(2) 0.39372(14) 0.0510(6) Uani 1 1 d .
H69A H 0.4712 0.4824 0.4137 0.076 Uiso 1 1 calc R
H69B H 0.5907 0.4737 0.3796 0.076 Uiso 1 1 calc R
H69C H 0.5342 0.3916 0.4263 0.076 Uiso 1 1 calc R
C71 C 0.4206(2) 0.7511(2) 0.40681(13) 0.0418(6) Uani 1 1 d .
C72 C 0.3568(3) 0.8246(2) 0.39509(14) 0.0500(6) Uani 1 1 d .
H72 H 0.3316 0.8238 0.3510 0.060 Uiso 1 1 calc R
C73 C 0.3307(3) 0.8987(3) 0.44849(16) 0.0593(8) Uani 1 1 d .
H73 H 0.2858 0.9468 0.4404 0.071 Uiso 1 1 calc R
C74 C 0.3692(3) 0.9032(3) 0.51282(16) 0.0622(8) Uani 1 1 d .
H74 H 0.3510 0.9542 0.5486 0.075 Uiso 1 1 calc R
C75 C 0.4343(3) 0.8332(3) 0.52514(15) 0.0622(8) Uani 1 1 d .
H75 H 0.4614 0.8368 0.5694 0.075 Uiso 1 1 calc R
C76 C 0.4604(3) 0.7575(3) 0.47277(14) 0.0528(7) Uani 1 1 d .
H76 H 0.5053 0.7098 0.4816 0.063 Uiso 1 1 calc R

loop_
_atom_site_aniso_label
_atom_site_aniso_U_11
_atom_site_aniso_U_22
_atom_site_aniso_U_33
_atom_site_aniso_U_23
_atom_site_aniso_U_13
_atom_site_aniso_U_12
P1 0.0311(3) 0.0321(3) 0.0303(3) 0.0066(2) 0.0022(2) 0.0101(2)
P2 0.0330(3) 0.0326(3) 0.0377(3) 0.0080(2) 0.0017(2) 0.0097(2)
B1 0.0384(13) 0.0295(12) 0.0303(13) 0.0073(10) 0.0022(10) 0.0110(10)
C1 0.0358(12) 0.0343(12) 0.0442(13) 0.0110(10) 0.0049(10) 0.0091(10)
C2 0.0435(13) 0.0357(12) 0.0359(12) 0.0127(10) 0.0059(10) 0.0129(10)
C3 0.0331(11) 0.0320(11) 0.0230(10) 0.0043(8) 0.0010(8) 0.0090(9)
C4 0.0317(11) 0.0295(11) 0.0278(11) 0.0039(8) 0.0015(8) 0.0074(9)
C5 0.0347(12) 0.0384(13) 0.0446(13) 0.0170(11) 0.0050(10) 0.0137(10)
C6 0.0361(12) 0.0383(13) 0.0473(14) 0.0134(11) 0.0070(10) 0.0136(10)
C11 0.0412(12) 0.0416(13) 0.0351(12) 0.0120(10) 0.0072(10) 0.0193(10)
C12 0.0424(13) 0.0542(15) 0.0455(14) 0.0188(12) 0.0105(11) 0.0207(12)
C13 0.0542(16) 0.0669(19) 0.0602(18) 0.0280(15) 0.0259(14) 0.0311(14)
C14 0.080(2) 0.0637(19) 0.0464(16) 0.0217(14) 0.0266(15) 0.0376(16)
C15 0.0694(19) 0.0592(17) 0.0364(14) 0.0082(12) 0.0093(12) 0.0284(15)
C16 0.0526(14) 0.0443(14) 0.0342(12) 0.0096(10) 0.0044(10) 0.0226(12)
C17 0.0349(14) 0.083(2) 0.0614(18) 0.0181(16) 0.0087(12) 0.0130(14)
C18 0.112(3) 0.101(3) 0.062(2) 0.020(2) 0.047(2) 0.054(3)
C19 0.0526(16) 0.0670(19) 0.0376(14) -0.0008(13) -0.0017(12) 0.0179(14)
C21 0.0302(11) 0.0396(12) 0.0331(12) 0.0116(9) 0.0041(9) 0.0131(9)
C22 0.0380(12) 0.0416(13) 0.0397(13) 0.0115(10) 0.0064(10) 0.0151(10)
C23 0.0479(14) 0.0519(15) 0.0499(15) 0.0204(12) 0.0098(12) 0.0260(12)
C24 0.0424(14) 0.0727(19) 0.0432(15) 0.0237(13) 0.0051(11) 0.0256(13)
C25 0.0405(13) 0.0611(17) 0.0351(13) 0.0081(12) 0.0000(10) 0.0186(12)
C26 0.0337(11) 0.0430(13) 0.0336(12) 0.0069(10) 0.0033(9) 0.0107(10)
C27 0.0583(16) 0.0392(14) 0.0489(15) 0.0068(11) 0.0051(12) 0.0211(12)
C28 0.081(2) 0.106(3) 0.0563(19) 0.0307(19) -0.0008(16) 0.053(2)
C29 0.0669(18) 0.0515(16) 0.0379(14) -0.0006(12) -0.0027(12) 0.0268(14)
C31 0.0386(12) 0.0348(12) 0.0357(12) 0.0120(10) 0.0030(9) 0.0110(10)
F32 0.0696(10) 0.0681(11) 0.0374(8) -0.0028(7) -0.0056(7) 0.0381(9)
C32 0.0503(14) 0.0453(14) 0.0392(13) 0.0098(11) -0.0001(11) 0.0208(12)
F33 0.1049(16) 0.1095(17) 0.0428(10) -0.0013(10) -0.0264(10) 0.0544(13)
C33 0.0618(17) 0.0617(18) 0.0412(15) 0.0095(13) -0.0076(12) 0.0219(14)
F34 0.0831(13) 0.0951(15) 0.0853(14) 0.0230(12) -0.0307(11) 0.0450(12)
C34 0.0542(16) 0.0564(17) 0.0577(18) 0.0212(14) -0.0139(13) 0.0189(13)
F35 0.0535(9) 0.0487(9) 0.0941(13) 0.0144(9) -0.0022(9) 0.0274(8)
C35 0.0406(13) 0.0358(13) 0.0661(18) 0.0172(12) 0.0027(12) 0.0147(11)
F36 0.0508(8) 0.0385(8) 0.0485(8) 0.0048(6) 0.0038(6) 0.0205(6)
C36 0.0393(12) 0.0308(12) 0.0420(13) 0.0112(10) 0.0026(10) 0.0086(10)
C41 0.0318(11) 0.0326(12) 0.0362(12) 0.0056(9) 0.0002(9) 0.0112(9)
F42 0.0704(10) 0.0379(8) 0.0544(9) 0.0191(7) 0.0068(8) 0.0110(7)
C42 0.0408(13) 0.0370(13) 0.0429(14) 0.0082(10) 0.0011(10) 0.0122(10)
F43 0.0648(10) 0.0294(8) 0.0909(13) 0.0063(8) -0.0001(9) 0.0069(7)
C43 0.0396(13) 0.0306(13) 0.0623(17) 0.0051(11) -0.0011(11) 0.0102(10)
F44 0.0579(10) 0.0522(10) 0.0613(10) -0.0221(8) -0.0102(8) 0.0210(8)
C44 0.0374(12) 0.0397(14) 0.0484(15) -0.0121(11) -0.0078(10) 0.0161(11)
F45 0.0663(10) 0.0695(11) 0.0339(8) 0.0026(7) 0.0027(7) 0.0248(8)
C45 0.0418(13) 0.0517(15) 0.0320(12) 0.0021(11) -0.0006(10) 0.0206(11)
F46 0.0487(8) 0.0403(8) 0.0350(7) 0.0111(6) 0.0034(6) 0.0126(6)
C46 0.0356(12) 0.0358(12) 0.0368(12) 0.0059(10) 0.0029(9) 0.0144(10)
C51 0.0365(12) 0.0311(12) 0.0492(14) 0.0134(10) 0.0119(10) 0.0145(10)
C52 0.0386(13) 0.0569(16) 0.0623(17) 0.0322(14) 0.0120(12) 0.0165(12)
C53 0.0581(18) 0.082(3) 0.109(3) 0.068(2) 0.0281(19) 0.0318(18)
C54 0.085(3) 0.053(2) 0.149(4) 0.057(3) 0.049(3) 0.035(2)
C55 0.093(3) 0.0320(16) 0.108(3) 0.0075(17) 0.037(2) 0.0126(16)
C56 0.0573(16) 0.0344(14) 0.0623(18) 0.0048(12) 0.0121(13) 0.0100(12)
C61 0.0334(12) 0.0350(12) 0.0515(15) 0.0105(11) 0.0025(10) 0.0130(10)
C62 0.0496(15) 0.0429(15) 0.0635(18) 0.0112(13) -0.0078(13) 0.0094(12)
C63 0.0490(16) 0.0398(15) 0.090(2) 0.0070(15) -0.0113(15) 0.0022(12)
C64 0.0455(15) 0.0412(15) 0.095(2) 0.0259(16) 0.0096(15) 0.0120(12)
C65 0.0456(14) 0.0462(15) 0.0708(19) 0.0246(14) 0.0157(13) 0.0180(12)
C66 0.0363(12) 0.0414(13) 0.0559(15) 0.0189(12) 0.0115(11) 0.0163(10)
C67 0.108(3) 0.0529(19) 0.063(2) 0.0050(16) -0.032(2) -0.0003(19)
C68 0.072(2) 0.052(2) 0.131(4) 0.038(2) 0.015(2) 0.0042(17)
C69 0.0609(17) 0.0502(16) 0.0448(15) 0.0180(12) 0.0073(12) 0.0190(13)
C71 0.0382(12) 0.0410(13) 0.0451(14) 0.0090(11) 0.0111(10) 0.0126(10)
C72 0.0487(15) 0.0538(16) 0.0506(15) 0.0084(12) 0.0048(12) 0.0254(13)
C73 0.0563(17) 0.0565(17) 0.071(2) 0.0086(15) 0.0109(14) 0.0331(14)
C74 0.0612(18) 0.068(2) 0.0571(18) 0.0008(15) 0.0145(14) 0.0318(16)
C75 0.0690(19) 0.078(2) 0.0449(16) 0.0142(15) 0.0151(14) 0.0319(17)
C76 0.0577(16) 0.0577(17) 0.0541(17) 0.0196(13) 0.0170(13) 0.0293(14)

loop_
_atom_type_symbol
_atom_type_description
_atom_type_scat_dispersion_real
_atom_type_scat_dispersion_imag
_atom_type_scat_source
C C 0.0033 0.0016 'International Tables Vol C Tables 4.2.6.8 and 6.1.1.4'
H H 0.0000 0.0000 'International Tables Vol C Tables 4.2.6.8 and 6.1.1.4'
B B 0.0013 0.0007 'International Tables Vol C Tables 4.2.6.8 and 6.1.1.4'
F F 0.0171 0.0103 'International Tables Vol C Tables 4.2.6.8 and 6.1.1.4'
P P 0.1023 0.0942 'International Tables Vol C Tables 4.2.6.8 and 6.1.1.4'

loop_
_geom_angle_atom_site_label_1
_geom_angle_atom_site_label_2
_geom_angle_atom_site_label_3
_geom_angle
C1 P1 C21 117.36(11)
C1 P1 C4 107.12(11)
C21 P1 C4 106.85(10)
C1 P1 C11 99.92(11)
C21 P1 C11 106.48(10)
C4 P1 C11 119.68(10)
C5 P2 C61 102.20(11)
C5 P2 C3 102.50(10)
C61 P2 C3 119.95(10)
C2 B1 C41 107.00(18)
C2 B1 C31 108.95(18)
C41 B1 C31 109.13(18)
C2 B1 C3 107.54(18)
C41 B1 C3 113.00(18)
C31 B1 C3 111.06(18)
C2 C1 P1 106.83(16)
C2 C1 H1A 110.4
P1 C1 H1A 110.4
C2 C1 H1B 110.4
P1 C1 H1B 110.4
H1A C1 H1B 108.6
C1 C2 B1 110.75(19)
C1 C2 H2A 109.5
B1 C2 H2A 109.5
C1 C2 H2B 109.5
B1 C2 H2B 109.5
H2A C2 H2B 108.1
C4 C3 B1 125.65(19)
C4 C3 P2 123.08(17)
B1 C3 P2 110.02(15)
C3 C4 C51 126.1(2)
C3 C4 P1 121.02(17)
C51 C4 P1 112.77(15)
C6 C5 P2 175.6(2)
C5 C6 C71 174.3(3)
C16 C11 C12 119.3(2)
C16 C11 P1 124.99(18)
C12 C11 P1 115.63(18)
C13 C12 C11 118.2(2)
C13 C12 C17 115.3(2)
C11 C12 C17 126.4(2)
C14 C13 C12 123.2(3)
C14 C13 H13 118.4
C12 C13 H13 118.4
C15 C14 C13 117.4(3)
C15 C14 C18 121.5(3)
C13 C14 C18 121.2(3)
C14 C15 C16 122.9(3)
C14 C15 H15 118.5
C16 C15 H15 118.5
C15 C16 C11 118.8(2)
C15 C16 C19 115.1(2)
C11 C16 C19 126.1(2)
C12 C17 H17A 109.5
C12 C17 H17B 109.5
H17A C17 H17B 109.5
C12 C17 H17C 109.5
H17A C17 H17C 109.5
H17B C17 H17C 109.5
C14 C18 H18A 109.5
C14 C18 H18B 109.5
H18A C18 H18B 109.5
C14 C18 H18C 109.5
H18A C18 H18C 109.5
H18B C18 H18C 109.5
C16 C19 H19A 109.5
C16 C19 H19B 109.5
H19A C19 H19B 109.5
C16 C19 H19C 109.5
H19A C19 H19C 109.5
H19B C19 H19C 109.5
C26 C21 C22 118.8(2)
C26 C21 P1 120.51(17)
C22 C21 P1 120.58(17)
C23 C22 C21 118.6(2)
C23 C22 C27 115.6(2)
C21 C22 C27 125.7(2)
C24 C23 C22 123.1(2)
C24 C23 H23 118.5
C22 C23 H23 118.5
C25 C24 C23 117.3(2)
C25 C24 C28 121.2(3)
C23 C24 C28 121.4(3)
C24 C25 C26 122.6(2)
C24 C25 H25 118.7
C26 C25 H25 118.7
C25 C26 C21 119.4(2)
C25 C26 C29 116.0(2)
C21 C26 C29 124.5(2)
C22 C27 H27A 109.5
C22 C27 H27B 109.5
H27A C27 H27B 109.5
C22 C27 H27C 109.5
H27A C27 H27C 109.5
H27B C27 H27C 109.5
C24 C28 H28A 109.5
C24 C28 H28B 109.5
H28A C28 H28B 109.5
C24 C28 H28C 109.5
H28A C28 H28C 109.5
H28B C28 H28C 109.5
C26 C29 H29A 109.5
C26 C29 H29B 109.5
H29A C29 H29B 109.5
C26 C29 H29C 109.5
H29A C29 H29C 109.5
H29B C29 H29C 109.5
C32 C31 C36 111.9(2)
C32 C31 B1 120.7(2)
C36 C31 B1 127.4(2)
F32 C32 C33 115.4(2)
F32 C32 C31 119.4(2)
C33 C32 C31 125.2(2)
F33 C33 C34 119.8(2)
F33 C33 C32 120.6(3)
C34 C33 C32 119.6(3)
F34 C34 C35 120.8(3)
F34 C34 C33 120.5(3)
C35 C34 C33 118.6(2)
F35 C35 C34 119.6(2)
F35 C35 C36 120.0(2)
C34 C35 C36 120.3(2)
F36 C36 C35 114.4(2)
F36 C36 C31 121.3(2)
C35 C36 C31 124.3(2)
C46 C41 C42 112.6(2)
C46 C41 B1 127.7(2)
C42 C41 B1 119.6(2)
F42 C42 C43 114.8(2)
F42 C42 C41 120.3(2)
C43 C42 C41 124.8(2)
F43 C43 C44 119.8(2)
F43 C43 C42 120.8(3)
C44 C43 C42 119.3(2)
F44 C44 C45 120.4(3)
F44 C44 C43 120.6(3)
C45 C44 C43 119.0(2)
F45 C45 C44 119.8(2)
F45 C45 C46 120.4(2)
C44 C45 C46 119.8(2)
F46 C46 C41 121.0(2)
F46 C46 C45 114.5(2)
C41 C46 C45 124.4(2)
C56 C51 C52 118.2(2)
C56 C51 C4 122.7(2)
C52 C51 C4 119.1(2)
C53 C52 C51 120.6(3)
C53 C52 H52 119.7
C51 C52 H52 119.7
C54 C53 C52 120.9(3)
C54 C53 H53 119.5
C52 C53 H53 119.5
C53 C54 C55 119.2(3)
C53 C54 H54 120.4
C55 C54 H54 120.4
C54 C55 C56 120.5(3)
C54 C55 H55 119.7
C56 C55 H55 119.7
C55 C56 C51 120.4(3)
C55 C56 H56 119.8
C51 C56 H56 119.8
C62 C61 C66 118.9(2)
C62 C61 P2 114.9(2)
C66 C61 P2 125.91(19)
C63 C62 C61 119.2(3)
C63 C62 C67 118.1(3)
C61 C62 C67 122.7(3)
C64 C63 C62 122.3(3)
C64 C63 H63 118.8
C62 C63 H63 118.8
C63 C64 C65 117.8(3)
C63 C64 C68 120.6(3)
C65 C64 C68 121.5(3)
C64 C65 C66 122.5(3)
C64 C65 H65 118.8
C66 C65 H65 118.8
C65 C66 C61 119.2(2)
C65 C66 C69 118.3(2)
C61 C66 C69 122.5(2)
C62 C67 H67A 109.5
C62 C67 H67B 109.5
H67A C67 H67B 109.5
C62 C67 H67C 109.5
H67A C67 H67C 109.5
H67B C67 H67C 109.5
C64 C68 H68A 109.5
C64 C68 H68B 109.5
H68A C68 H68B 109.5
C64 C68 H68C 109.5
H68A C68 H68C 109.5
H68B C68 H68C 109.5
C66 C69 H69A 109.5
C66 C69 H69B 109.5
H69A C69 H69B 109.5
C66 C69 H69C 109.5
H69A C69 H69C 109.5
H69B C69 H69C 109.5
C72 C71 C76 118.6(2)
C72 C71 C6 122.0(2)
C76 C71 C6 119.4(2)
C73 C72 C71 119.8(3)
C73 C72 H72 120.1
C71 C72 H72 120.1
C74 C73 C72 121.0(3)
C74 C73 H73 119.5
C72 C73 H73 119.5
C73 C74 C75 119.9(3)
C73 C74 H74 120.0
C75 C74 H74 120.0
C74 C75 C76 120.3(3)
C74 C75 H75 119.9
C76 C75 H75 119.9
C75 C76 C71 120.4(3)
C75 C76 H76 119.8
C71 C76 H76 119.8

loop_
_geom_bond_atom_site_label_1
_geom_bond_atom_site_label_2
_geom_bond_distance
P1 C1 1.811(2)
P1 C21 1.831(2)
P1 C4 1.839(2)
P1 C11 1.845(2)
P2 C5 1.757(3)
P2 C61 1.842(3)
P2 C3 1.846(2)
B1 C2 1.636(3)
B1 C41 1.667(3)
B1 C31 1.667(3)
B1 C3 1.675(3)
C1 C2 1.544(3)
C1 H1A 0.9800
C1 H1B 0.9800
C2 H2A 0.9800
C2 H2B 0.9800
C3 C4 1.363(3)
C4 C51 1.502(3)
C5 C6 1.198(3)
C6 C71 1.428(3)
C11 C16 1.403(3)
C11 C12 1.421(3)
C12 C13 1.389(4)
C12 C17 1.503(4)
C13 C14 1.379(4)
C13 H13 0.9400
C14 C15 1.373(4)
C14 C18 1.514(4)
C15 C16 1.394(4)
C15 H15 0.9400
C16 C19 1.496(4)
C17 H17A 0.9700
C17 H17B 0.9700
C17 H17C 0.9700
C18 H18A 0.9700
C18 H18B 0.9700
C18 H18C 0.9700
C19 H19A 0.9700
C19 H19B 0.9700
C19 H19C 0.9700
C21 C26 1.412(3)
C21 C22 1.413(3)
C22 C23 1.393(3)
C22 C27 1.510(3)
C23 C24 1.386(4)
C23 H23 0.9400
C24 C25 1.375(4)
C24 C28 1.504(4)
C25 C26 1.394(3)
C25 H25 0.9400
C26 C29 1.509(4)
C27 H27A 0.9700
C27 H27B 0.9700
C27 H27C 0.9700
C28 H28A 0.9700
C28 H28B 0.9700
C28 H28C 0.9700
C29 H29A 0.9700
C29 H29B 0.9700
C29 H29C 0.9700
C31 C32 1.391(3)
C31 C36 1.396(3)
F32 C32 1.353(3)
C32 C33 1.373(4)
F33 C33 1.348(3)
C33 C34 1.372(4)
F34 C34 1.347(3)
C34 C35 1.353(4)
F35 C35 1.349(3)
C35 C36 1.381(4)
F36 C36 1.354(3)
C41 C46 1.383(3)
C41 C42 1.392(3)
F42 C42 1.356(3)
C42 C43 1.385(4)
F43 C43 1.347(3)
C43 C44 1.366(4)
F44 C44 1.346(3)
C44 C45 1.364(4)
F45 C45 1.347(3)
C45 C46 1.389(3)
F46 C46 1.352(3)
C51 C56 1.386(4)
C51 C52 1.388(4)
C52 C53 1.387(4)
C52 H52 0.9400
C53 C54 1.356(6)
C53 H53 0.9400
C54 C55 1.383(6)
C54 H54 0.9400
C55 C56 1.385(4)
C55 H55 0.9400
C56 H56 0.9400
C61 C62 1.410(4)
C61 C66 1.411(4)
C62 C63 1.394(4)
C62 C67 1.517(5)
C63 C64 1.379(5)
C63 H63 0.9400
C64 C65 1.383(4)
C64 C68 1.522(4)
C65 C66 1.388(4)
C65 H65 0.9400
C66 C69 1.494(4)
C67 H67A 0.9700
C67 H67B 0.9700
C67 H67C 0.9700
C68 H68A 0.9700
C68 H68B 0.9700
C68 H68C 0.9700
C69 H69A 0.9700
C69 H69B 0.9700
C69 H69C 0.9700
C71 C72 1.392(4)
C71 C76 1.394(4)
C72 C73 1.383(4)
C72 H72 0.9400
C73 C74 1.365(5)
C73 H73 0.9400
C74 C75 1.370(5)
C74 H74 0.9400
C75 C76 1.380(4)
C75 H75 0.9400
C76 H76 0.9400

loop_
_geom_torsion_atom_site_label_1
_geom_torsion_atom_site_label_2
_geom_torsion_atom_site_label_3
_geom_torsion_atom_site_label_4
_geom_torsion
C21 P1 C1 C2 -162.32(15)
C4 P1 C1 C2 -42.26(18)
C11 P1 C1 C2 83.18(17)
P1 C1 C2 B1 73.4(2)
C41 B1 C2 C1 58.1(2)
C31 B1 C2 C1 176.01(18)
C3 B1 C2 C1 -63.5(2)
C2 B1 C3 C4 23.6(3)
C41 B1 C3 C4 -94.2(3)
C31 B1 C3 C4 142.7(2)
C2 B1 C3 P2 -143.86(15)
C41 B1 C3 P2 98.29(18)
C31 B1 C3 P2 -24.7(2)
C5 P2 C3 C4 133.14(19)
C61 P2 C3 C4 21.0(2)
C5 P2 C3 B1 -59.01(16)
C61 P2 C3 B1 -171.18(15)
B1 C3 C4 C51 176.6(2)
P2 C3 C4 C51 -17.5(3)
B1 C3 C4 P1 1.1(3)
P2 C3 C4 P1 166.99(11)
C1 P1 C4 C3 7.2(2)
C21 P1 C4 C3 133.81(18)
C11 P1 C4 C3 -105.29(19)
C1 P1 C4 C51 -168.81(16)
C21 P1 C4 C51 -42.24(18)
C11 P1 C4 C51 78.67(18)
C61 P2 C5 C6 -98(3)
C3 P2 C5 C6 137(3)
P2 C5 C6 C71 162(2)
C1 P1 C11 C16 -106.4(2)
C21 P1 C11 C16 131.1(2)
C4 P1 C11 C16 10.0(3)
C1 P1 C11 C12 71.3(2)
C21 P1 C11 C12 -51.3(2)
C4 P1 C11 C12 -172.38(17)
C16 C11 C12 C13 -3.3(4)
P1 C11 C12 C13 178.9(2)
C16 C11 C12 C17 179.4(3)
P1 C11 C12 C17 1.6(4)
C11 C12 C13 C14 0.9(4)
C17 C12 C13 C14 178.5(3)
C12 C13 C14 C15 1.8(5)
C12 C13 C14 C18 -177.7(3)
C13 C14 C15 C16 -2.1(4)
C18 C14 C15 C16 177.4(3)
C14 C15 C16 C11 -0.3(4)
C14 C15 C16 C19 -179.8(3)
C12 C11 C16 C15 3.0(4)
P1 C11 C16 C15 -179.4(2)
C12 C11 C16 C19 -177.5(3)
P1 C11 C16 C19 0.0(4)
C1 P1 C21 C26 33.6(2)
C4 P1 C21 C26 -86.6(2)
C11 P1 C21 C26 144.46(19)
C1 P1 C21 C22 -149.15(19)
C4 P1 C21 C22 90.6(2)
C11 P1 C21 C22 -38.3(2)
C26 C21 C22 C23 -3.4(3)
P1 C21 C22 C23 179.30(19)
C26 C21 C22 C27 173.7(2)
P1 C21 C22 C27 -3.5(3)
C21 C22 C23 C24 1.9(4)
C27 C22 C23 C24 -175.6(2)
C22 C23 C24 C25 0.3(4)
C22 C23 C24 C28 177.5(3)
C23 C24 C25 C26 -0.9(4)
C28 C24 C25 C26 -178.1(3)
C24 C25 C26 C21 -0.7(4)
C24 C25 C26 C29 176.3(3)
C22 C21 C26 C25 2.9(3)
P1 C21 C26 C25 -179.85(18)
C22 C21 C26 C29 -173.8(2)
P1 C21 C26 C29 3.4(3)
C2 B1 C31 C32 52.4(3)
C41 B1 C31 C32 168.9(2)
C3 B1 C31 C32 -65.9(3)
C2 B1 C31 C36 -126.5(2)
C41 B1 C31 C36 -10.0(3)
C3 B1 C31 C36 115.2(2)
C36 C31 C32 F32 -176.8(2)
B1 C31 C32 F32 4.2(4)
C36 C31 C32 C33 1.6(4)
B1 C31 C32 C33 -177.5(3)
F32 C32 C33 F33 -1.2(4)
C31 C32 C33 F33 -179.6(3)
F32 C32 C33 C34 177.2(3)
C31 C32 C33 C34 -1.3(5)
F33 C33 C34 F34 -0.3(5)
C32 C33 C34 F34 -178.7(3)
F33 C33 C34 C35 178.6(3)
C32 C33 C34 C35 0.3(5)
F34 C34 C35 F35 1.4(4)
C33 C34 C35 F35 -177.6(3)
F34 C34 C35 C36 179.2(3)
C33 C34 C35 C36 0.2(4)
F35 C35 C36 F36 -1.1(3)
C34 C35 C36 F36 -178.9(2)
F35 C35 C36 C31 178.1(2)
C34 C35 C36 C31 0.3(4)
C32 C31 C36 F36 178.0(2)
B1 C31 C36 F36 -3.0(4)
C32 C31 C36 C35 -1.1(4)
B1 C31 C36 C35 177.9(2)
C2 B1 C41 C46 -123.1(2)
C31 B1 C41 C46 119.1(2)
C3 B1 C41 C46 -5.0(3)
C2 B1 C41 C42 54.1(3)
C31 B1 C41 C42 -63.6(3)
C3 B1 C41 C42 172.3(2)
C46 C41 C42 F42 -176.7(2)
B1 C41 C42 F42 5.7(3)
C46 C41 C42 C43 0.9(3)
B1 C41 C42 C43 -176.7(2)
F42 C42 C43 F43 -2.4(3)
C41 C42 C43 F43 179.9(2)
F42 C42 C43 C44 176.7(2)
C41 C42 C43 C44 -1.0(4)
F43 C43 C44 F44 -1.2(4)
C42 C43 C44 F44 179.7(2)
F43 C43 C44 C45 178.6(2)
C42 C43 C44 C45 -0.5(4)
F44 C44 C45 F45 -0.2(3)
C43 C44 C45 F45 180.0(2)
F44 C44 C45 C46 -178.4(2)
C43 C44 C45 C46 1.8(4)
C42 C41 C46 F46 -177.8(2)
B1 C41 C46 F46 -0.4(3)
C42 C41 C46 C45 0.5(3)
B1 C41 C46 C45 177.9(2)
F45 C45 C46 F46 -1.6(3)
C44 C45 C46 F46 176.5(2)
F45 C45 C46 C41 179.9(2)
C44 C45 C46 C41 -1.9(4)
C3 C4 C51 C56 76.1(3)
P1 C4 C51 C56 -108.1(2)
C3 C4 C51 C52 -104.1(3)
P1 C4 C51 C52 71.7(2)
C56 C51 C52 C53 3.0(4)
C4 C51 C52 C53 -176.9(2)
C51 C52 C53 C54 -1.7(5)
C52 C53 C54 C55 -0.7(5)
C53 C54 C55 C56 1.8(6)
C54 C55 C56 C51 -0.4(5)
C52 C51 C56 C55 -2.0(4)
C4 C51 C56 C55 177.9(3)
C5 P2 C61 C62 128.4(2)
C3 P2 C61 C62 -119.3(2)
C5 P2 C61 C66 -45.3(2)
C3 P2 C61 C66 67.0(2)
C66 C61 C62 C63 -1.3(4)
P2 C61 C62 C63 -175.5(2)
C66 C61 C62 C67 179.0(3)
P2 C61 C62 C67 4.9(4)
C61 C62 C63 C64 0.4(5)
C67 C62 C63 C64 -180.0(3)
C62 C63 C64 C65 0.5(5)
C62 C63 C64 C68 -179.1(3)
C63 C64 C65 C66 -0.5(4)
C68 C64 C65 C66 179.1(3)
C64 C65 C66 C61 -0.5(4)
C64 C65 C66 C69 179.7(3)
C62 C61 C66 C65 1.3(4)
P2 C61 C66 C65 174.82(19)
C62 C61 C66 C69 -178.8(2)
P2 C61 C66 C69 -5.3(3)
C5 C6 C71 C72 175(3)
C5 C6 C71 C76 -5(3)
C76 C71 C72 C73 -2.2(4)
C6 C71 C72 C73 177.9(3)
C71 C72 C73 C74 1.6(5)
C72 C73 C74 C75 -0.2(5)
C73 C74 C75 C76 -0.6(5)
C74 C75 C76 C71 -0.1(5)
C72 C71 C76 C75 1.5(4)
C6 C71 C76 C75 -178.7(3)

loop_
_platon_squeeze_void_nr
_platon_squeeze_void_average_x
_platon_squeeze_void_average_y
_platon_squeeze_void_average_z
_platon_squeeze_void_volume
_platon_squeeze_void_count_electrons
_platon_squeeze_void_content
1 -0.008 0.000 0.000 433 20 ' '
